data_4023009
loop_
_publ_author_name
'Michel (Massoud S.) Stephan'
'Damjan \<Sterk'
'Barbara Modec'
'Barbara Mohar'

_publ_section_title
;
 Study of the Reaction of Bulky Aryllithium Reagents with
 3,4-Dimethyl-2,5-diphenyl-1,3,2-oxazaphospholidine-2-borane
 Derived from Ephedrine
;
_journal_name_full 'Journal of Organic Chemistry'
_journal_page_first 8010
_journal_page_last 8018
_journal_paper_doi 10.1021/jo7014505
_journal_volume 72
_journal_year 2007
_chemical_absolute_configuration rmad
_chemical_formula_sum 'C24 H31 B N O3 P'
_chemical_formula_weight 423.28
_chemical_name_systematic
;
 ?
;
_space_group_IT_number 4
_symmetry_cell_setting monoclinic
_symmetry_space_group_name_Hall 'P 2yb'
_symmetry_space_group_name_H-M 'P 1 21 1'
_atom_sites_solution_hydrogens geom
_atom_sites_solution_primary direct
_atom_sites_solution_secondary difmap
_audit_creation_method SHELXL-97
_cell_angle_alpha 90.00
_cell_angle_beta 101.5690(10)
_cell_angle_gamma 90.00
_cell_formula_units_Z 2
_cell_length_a 9.13180(10)
_cell_length_b 12.3170(2)
_cell_length_c 11.1035(2)
_cell_measurement_temperature 293(2)
_cell_volume 1223.51(3)
_computing_cell_refinement 'Denzo-SMN (Otwinowski & Minor, 1997)'
_computing_data_collection 'Denzo-SMN (Otwinowski & Minor, 1997)'
_computing_data_reduction 'Denzo-SMN (Otwinowski & Minor, 1997)'
_computing_structure_refinement 'SHELXL-97 (Sheldrick, 1997)'
_computing_structure_solution 'SHELXS-97 (Sheldrick, 1990)'
_diffrn_ambient_temperature 293(2)
_diffrn_measured_fraction_theta_full 0.993
_diffrn_measured_fraction_theta_max 0.993
_diffrn_measurement_device_type 'Nonius Kappa CCD diffractometer'
_diffrn_radiation_monochromator graphite
_diffrn_radiation_source 'fine-focus sealed tube'
_diffrn_radiation_type MoK\a
_diffrn_radiation_wavelength 0.71073
_diffrn_reflns_av_R_equivalents 0.038
_diffrn_reflns_av_sigmaI/netI 0.0369
_diffrn_reflns_limit_h_max 11
_diffrn_reflns_limit_h_min -11
_diffrn_reflns_limit_k_max 15
_diffrn_reflns_limit_k_min -15
_diffrn_reflns_limit_l_max 14
_diffrn_reflns_limit_l_min -14
_diffrn_reflns_number 18740
_diffrn_reflns_theta_full 27.48
_diffrn_reflns_theta_max 27.48
_diffrn_reflns_theta_min 3.63
_exptl_absorpt_coefficient_mu 0.136
_exptl_absorpt_correction_type multi-scan
_exptl_absorpt_process_details
;
HKL SCALEPACK (Otwinowski & Minor, 1997)
;
_exptl_crystal_colour colourless
_exptl_crystal_density_diffrn 1.149
_exptl_crystal_density_method 'not measured'
_exptl_crystal_description block
_exptl_crystal_F_000 452
_exptl_crystal_size_max 0.3
_exptl_crystal_size_mid 0.2
_exptl_crystal_size_min 0.08
_refine_diff_density_max 0.167
_refine_diff_density_min -0.143
_refine_diff_density_rms 0.031
_refine_ls_abs_structure_details 'Flack H D (1983), Acta Cryst. A39, 876-881'
_refine_ls_abs_structure_Flack -0.01(8)
_refine_ls_extinction_method none
_refine_ls_goodness_of_fit_ref 1.051
_refine_ls_hydrogen_treatment constr
_refine_ls_matrix_type full
_refine_ls_number_parameters 272
_refine_ls_number_reflns 5531
_refine_ls_number_restraints 1
_refine_ls_restrained_S_all 1.051
_refine_ls_R_factor_all 0.0540
_refine_ls_R_factor_gt 0.0386
_refine_ls_shift/su_max 0.001
_refine_ls_shift/su_mean 0.000
_refine_ls_structure_factor_coef Fsqd
_refine_ls_weighting_details 'calc w=1/[\s^2^(Fo^2^)+(0.0404P)^2^+0.1932P] where P=(Fo^2^+2Fc^2^)/3'
_refine_ls_weighting_scheme calc
_refine_ls_wR_factor_gt 0.0869
_refine_ls_wR_factor_ref 0.0945
_reflns_number_gt 4622
_reflns_number_total 5531
_reflns_threshold_expression >2sigma(I)
_cod_data_source_file jo7014505-File001.cif
_cod_data_source_block 2b
_cod_original_sg_symbol_H-M 'P 21'
_cod_database_code 4023009

loop_
_symmetry_equiv_pos_as_xyz
'x, y, z'
'-x, y+1/2, -z'

loop_
_atom_site_label
_atom_site_type_symbol
_atom_site_fract_x
_atom_site_fract_y
_atom_site_fract_z
_atom_site_U_iso_or_equiv
_atom_site_adp_type
_atom_site_occupancy
_atom_site_symmetry_multiplicity
_atom_site_calc_flag
_atom_site_refinement_flags
P P 0.75037(5) 0.70165(4) 0.24874(4) 0.03387(10) Uani 1 1 d .
B B 0.8480(3) 0.56367(18) 0.2441(2) 0.0484(5) Uani 1 1 d .
H0A H 0.8160 0.5147 0.3011 0.073 Uiso 1 1 calc R
H0B H 0.9543 0.5733 0.2664 0.073 Uiso 1 1 calc R
H0C H 0.8223 0.5341 0.1626 0.073 Uiso 1 1 calc R
O O 0.95289(17) 0.85290(14) 0.63966(15) 0.0632(4) Uani 1 1 d .
H0 H 1.0056 0.9054 0.6646 0.095 Uiso 1 1 calc R
O1 O 0.54883(17) 0.54353(13) 0.31580(17) 0.0655(4) Uani 1 1 d .
O2 O 0.54411(17) 0.87340(13) 0.10792(16) 0.0654(4) Uani 1 1 d .
N N 0.79168(17) 0.76185(13) 0.38443(14) 0.0448(4) Uani 1 1 d .
C1 C 0.6996(3) 0.8522(2) 0.4125(2) 0.0735(7) Uani 1 1 d .
H1A H 0.7628 0.9073 0.4566 0.110 Uiso 1 1 calc R
H1B H 0.6318 0.8264 0.4618 0.110 Uiso 1 1 calc R
H1C H 0.6438 0.8821 0.3372 0.110 Uiso 1 1 calc R
C2 C 0.8996(2) 0.71288(17) 0.48598(15) 0.0444(4) Uani 1 1 d .
H2 H 0.9550 0.6582 0.4491 0.053 Uiso 1 1 calc R
C3 C 0.8239(3) 0.6528(2) 0.5773(2) 0.0731(7) Uani 1 1 d .
H3A H 0.7659 0.5936 0.5364 0.110 Uiso 1 1 calc R
H3B H 0.7594 0.7019 0.6093 0.110 Uiso 1 1 calc R
H3C H 0.8986 0.6252 0.6436 0.110 Uiso 1 1 calc R
C4 C 1.0154(2) 0.79590(17) 0.55002(17) 0.0487(4) Uani 1 1 d .
H4 H 1.0337 0.8483 0.4883 0.058 Uiso 1 1 calc R
C11 C 0.54740(17) 0.70230(17) 0.20180(14) 0.0395(3) Uani 1 1 d .
C12 C 0.4650(2) 0.61676(16) 0.23884(18) 0.0466(4) Uani 1 1 d .
C13 C 0.3117(2) 0.6103(2) 0.2023(2) 0.0642(6) Uani 1 1 d .
H13 H 0.2597 0.5521 0.2266 0.077 Uiso 1 1 calc R
C14 C 0.2372(2) 0.6905(3) 0.1300(2) 0.0735(7) Uani 1 1 d .
H14 H 0.1340 0.6858 0.1044 0.088 Uiso 1 1 calc R
C15 C 0.3113(2) 0.7780(2) 0.0942(2) 0.0655(6) Uani 1 1 d .
H15 H 0.2586 0.8318 0.0450 0.079 Uiso 1 1 calc R
C16 C 0.4653(2) 0.78543(18) 0.13183(18) 0.0487(4) Uani 1 1 d .
C17 C 0.4846(4) 0.4420(2) 0.3350(3) 0.0931(9) Uani 1 1 d .
H17A H 0.4547 0.4053 0.2577 0.140 Uiso 1 1 calc R
H17B H 0.3988 0.4532 0.3713 0.140 Uiso 1 1 calc R
H17C H 0.5567 0.3986 0.3891 0.140 Uiso 1 1 calc R
C18 C 0.4776(4) 0.9462(3) 0.0125(3) 0.0900(9) Uani 1 1 d .
H18A H 0.3969 0.9844 0.0372 0.135 Uiso 1 1 calc R
H18B H 0.4400 0.9058 -0.0611 0.135 Uiso 1 1 calc R
H18C H 0.5512 0.9972 -0.0026 0.135 Uiso 1 1 calc R
C21 C 0.8197(2) 0.78526(17) 0.13809(17) 0.0454(4) Uani 1 1 d .
C22 C 0.7999(3) 0.7502(2) 0.0164(2) 0.0656(6) Uani 1 1 d .
H22 H 0.7460 0.6872 -0.0080 0.079 Uiso 1 1 calc R
C23 C 0.8601(3) 0.8087(3) -0.0677(3) 0.0908(11) Uani 1 1 d .
H23 H 0.8475 0.7845 -0.1484 0.109 Uiso 1 1 calc R
C24 C 0.9374(3) 0.9011(4) -0.0338(4) 0.1019(13) Uani 1 1 d .
H24 H 0.9764 0.9405 -0.0915 0.122 Uiso 1 1 calc R
C25 C 0.9586(3) 0.9368(3) 0.0850(4) 0.0925(10) Uani 1 1 d .
H25 H 1.0119 1.0004 0.1078 0.111 Uiso 1 1 calc R
C26 C 0.9003(3) 0.8781(2) 0.1722(2) 0.0643(6) Uani 1 1 d .
H26 H 0.9161 0.9019 0.2533 0.077 Uiso 1 1 calc R
C31 C 1.1625(2) 0.74127(17) 0.60503(18) 0.0517(5) Uani 1 1 d .
C32 C 1.2079(3) 0.7238(2) 0.7294(2) 0.0674(7) Uani 1 1 d .
H32 H 1.1475 0.7460 0.7830 0.081 Uiso 1 1 calc R
C33 C 1.3433(3) 0.6735(3) 0.7750(3) 0.0832(9) Uani 1 1 d .
H33 H 1.3731 0.6626 0.8592 0.100 Uiso 1 1 calc R
C34 C 1.4336(3) 0.6396(2) 0.6981(3) 0.0807(8) Uani 1 1 d .
H34 H 1.5240 0.6055 0.7297 0.097 Uiso 1 1 calc R
C35 C 1.3900(3) 0.6562(2) 0.5739(3) 0.0751(7) Uani 1 1 d .
H35 H 1.4507 0.6332 0.5208 0.090 Uiso 1 1 calc R
C36 C 1.2554(2) 0.7074(2) 0.5278(2) 0.0632(5) Uani 1 1 d .
H36 H 1.2269 0.7191 0.4437 0.076 Uiso 1 1 calc R

loop_
_atom_site_aniso_label
_atom_site_aniso_U_11
_atom_site_aniso_U_22
_atom_site_aniso_U_33
_atom_site_aniso_U_23
_atom_site_aniso_U_13
_atom_site_aniso_U_12
P 0.02982(18) 0.03656(18) 0.03581(18) -0.00118(18) 0.00800(13) 0.00191(18)
B 0.0419(11) 0.0426(11) 0.0605(14) -0.0096(10) 0.0099(10) 0.0062(9)
O 0.0557(9) 0.0706(10) 0.0634(9) -0.0245(8) 0.0120(7) -0.0107(8)
O1 0.0528(9) 0.0565(9) 0.0906(12) 0.0215(8) 0.0225(8) -0.0053(7)
O2 0.0501(8) 0.0622(9) 0.0821(11) 0.0297(8) 0.0090(7) 0.0138(7)
N 0.0440(8) 0.0489(9) 0.0399(8) -0.0077(7) 0.0045(6) 0.0087(7)
C1 0.0717(16) 0.0726(15) 0.0718(16) -0.0287(13) 0.0042(12) 0.0261(13)
C2 0.0451(9) 0.0483(10) 0.0378(8) 0.0000(9) 0.0036(7) -0.0041(9)
C3 0.0757(16) 0.0870(17) 0.0529(12) 0.0075(12) 0.0044(11) -0.0346(14)
C4 0.0478(11) 0.0531(11) 0.0453(10) -0.0055(9) 0.0096(8) -0.0084(9)
C11 0.0306(7) 0.0492(9) 0.0398(8) -0.0029(9) 0.0098(6) 0.0029(9)
C12 0.0387(9) 0.0526(11) 0.0511(11) -0.0053(9) 0.0152(8) -0.0016(8)
C13 0.0416(11) 0.0756(15) 0.0800(16) -0.0133(13) 0.0227(11) -0.0143(11)
C14 0.0318(9) 0.106(2) 0.0806(15) -0.0128(17) 0.0053(9) 0.0008(13)
C15 0.0374(11) 0.0912(17) 0.0653(14) 0.0054(13) 0.0040(9) 0.0166(12)
C16 0.0389(9) 0.0626(12) 0.0449(10) 0.0017(9) 0.0090(8) 0.0090(9)
C17 0.102(2) 0.0640(16) 0.125(3) 0.0210(17) 0.050(2) -0.0140(16)
C18 0.106(2) 0.0790(17) 0.0781(18) 0.0321(15) 0.0013(16) 0.0224(17)
C21 0.0335(9) 0.0557(11) 0.0485(10) 0.0125(9) 0.0118(7) 0.0063(8)
C22 0.0592(13) 0.0930(17) 0.0480(12) 0.0091(11) 0.0191(10) 0.0115(12)
C23 0.0752(18) 0.143(3) 0.0638(16) 0.0394(18) 0.0367(14) 0.031(2)
C24 0.0638(17) 0.146(3) 0.108(3) 0.082(2) 0.0450(18) 0.0320(19)
C25 0.0628(16) 0.085(2) 0.133(3) 0.050(2) 0.0272(17) -0.0065(14)
C26 0.0556(13) 0.0626(14) 0.0750(15) 0.0172(12) 0.0137(11) -0.0080(11)
C31 0.0464(10) 0.0583(11) 0.0485(11) -0.0087(9) 0.0047(8) -0.0130(9)
C32 0.0614(13) 0.084(2) 0.0554(12) -0.0042(12) 0.0084(10) 0.0036(12)
C33 0.0805(18) 0.099(2) 0.0615(15) 0.0043(14) -0.0072(13) 0.0086(15)
C34 0.0619(15) 0.0740(16) 0.096(2) -0.0121(15) -0.0090(14) 0.0104(13)
C35 0.0550(14) 0.0807(16) 0.0899(19) -0.0255(14) 0.0149(13) -0.0009(12)
C36 0.0521(11) 0.0807(15) 0.0556(11) -0.0130(13) 0.0078(9) -0.0073(13)

loop_
_atom_type_symbol
_atom_type_description
_atom_type_scat_dispersion_real
_atom_type_scat_dispersion_imag
_atom_type_scat_source
C C 0.0033 0.0016 'International Tables Vol C Tables 4.2.6.8 and 6.1.1.4'
H H 0.0000 0.0000 'International Tables Vol C Tables 4.2.6.8 and 6.1.1.4'
N N 0.0061 0.0033 'International Tables Vol C Tables 4.2.6.8 and 6.1.1.4'
O O 0.0106 0.0060 'International Tables Vol C Tables 4.2.6.8 and 6.1.1.4'
P P 0.1023 0.0942 'International Tables Vol C Tables 4.2.6.8 and 6.1.1.4'
B B 0.0013 0.0007 'International Tables Vol C Tables 4.2.6.8 and 6.1.1.4'

loop_
_geom_angle_atom_site_label_1
_geom_angle_atom_site_label_2
_geom_angle_atom_site_label_3
_geom_angle
N P C21 108.43(9)
N P C11 106.97(8)
C21 P C11 106.09(8)
N P B 113.45(9)
C21 P B 104.91(10)
C11 P B 116.50(10)
P B H0A 109.5
P B H0B 109.5
H0A B H0B 109.5
P B H0C 109.5
H0A B H0C 109.5
H0B B H0C 109.5
C4 O H0 109.5
C12 O1 C17 118.7(2)
C16 O2 C18 118.9(2)
C1 N C2 118.28(17)
C1 N P 119.88(14)
C2 N P 120.68(12)
N C1 H1A 109.5
N C1 H1B 109.5
H1A C1 H1B 109.5
N C1 H1C 109.5
H1A C1 H1C 109.5
H1B C1 H1C 109.5
N C2 C3 112.63(16)
N C2 C4 112.00(16)
C3 C2 C4 112.06(15)
N C2 H2 106.5
C3 C2 H2 106.5
C4 C2 H2 106.5
C2 C3 H3A 109.5
C2 C3 H3B 109.5
H3A C3 H3B 109.5
C2 C3 H3C 109.5
H3A C3 H3C 109.5
H3B C3 H3C 109.5
O C4 C31 112.52(16)
O C4 C2 108.36(15)
C31 C4 C2 111.24(16)
O C4 H4 108.2
C31 C4 H4 108.2
C2 C4 H4 108.2
C12 C11 C16 116.77(15)
C12 C11 P 119.15(14)
C16 C11 P 124.06(15)
O1 C12 C13 123.65(19)
O1 C12 C11 114.40(16)
C13 C12 C11 121.9(2)
C14 C13 C12 119.2(2)
C14 C13 H13 120.4
C12 C13 H13 120.4
C13 C14 C15 121.5(2)
C13 C14 H14 119.3
C15 C14 H14 119.3
C14 C15 C16 119.6(2)
C14 C15 H15 120.2
C16 C15 H15 120.2
O2 C16 C15 122.7(2)
O2 C16 C11 116.37(16)
C15 C16 C11 120.9(2)
O1 C17 H17A 109.5
O1 C17 H17B 109.5
H17A C17 H17B 109.5
O1 C17 H17C 109.5
H17A C17 H17C 109.5
H17B C17 H17C 109.5
O2 C18 H18A 109.5
O2 C18 H18B 109.5
H18A C18 H18B 109.5
O2 C18 H18C 109.5
H18A C18 H18C 109.5
H18B C18 H18C 109.5
C26 C21 C22 118.9(2)
C26 C21 P 121.84(17)
C22 C21 P 119.06(18)
C23 C22 C21 120.2(3)
C23 C22 H22 119.9
C21 C22 H22 119.9
C24 C23 C22 120.6(3)
C24 C23 H23 119.7
C22 C23 H23 119.7
C23 C24 C25 120.3(3)
C23 C24 H24 119.9
C25 C24 H24 119.9
C24 C25 C26 120.2(3)
C24 C25 H25 119.9
C26 C25 H25 119.9
C21 C26 C25 119.9(3)
C21 C26 H26 120.1
C25 C26 H26 120.1
C32 C31 C36 118.3(2)
C32 C31 C4 122.52(19)
C36 C31 C4 119.16(18)
C31 C32 C33 120.3(2)
C31 C32 H32 119.9
C33 C32 H32 119.9
C34 C33 C32 121.0(2)
C34 C33 H33 119.5
C32 C33 H33 119.5
C33 C34 C35 119.5(2)
C33 C34 H34 120.2
C35 C34 H34 120.2
C34 C35 C36 119.8(2)
C34 C35 H35 120.1
C36 C35 H35 120.1
C35 C36 C31 121.1(2)
C35 C36 H36 119.4
C31 C36 H36 119.4

loop_
_geom_bond_atom_site_label_1
_geom_bond_atom_site_label_2
_geom_bond_distance
P N 1.6535(15)
P C21 1.8117(19)
P C11 1.8221(16)
P B 1.924(2)
B H0A 0.9600
B H0B 0.9600
B H0C 0.9600
O C4 1.427(2)
O H0 0.8200
O1 C12 1.366(3)
O1 C17 1.416(3)
O2 C16 1.356(3)
O2 C18 1.427(3)
N C1 1.465(3)
N C2 1.470(2)
C1 H1A 0.9600
C1 H1B 0.9600
C1 H1C 0.9600
C2 C3 1.528(3)
C2 C4 1.539(3)
C2 H2 0.9800
C3 H3A 0.9600
C3 H3B 0.9600
C3 H3C 0.9600
C4 C31 1.517(3)
C4 H4 0.9800
C11 C12 1.403(3)
C11 C16 1.407(3)
C12 C13 1.380(3)
C13 C14 1.365(4)
C13 H13 0.9300
C14 C15 1.372(4)
C14 H14 0.9300
C15 C16 1.387(3)
C15 H15 0.9300
C17 H17A 0.9600
C17 H17B 0.9600
C17 H17C 0.9600
C18 H18A 0.9600
C18 H18B 0.9600
C18 H18C 0.9600
C21 C26 1.371(3)
C21 C22 1.395(3)
C22 C23 1.379(4)
C22 H22 0.9300
C23 C24 1.352(5)
C23 H23 0.9300
C24 C25 1.367(5)
C24 H24 0.9300
C25 C26 1.397(4)
C25 H25 0.9300
C26 H26 0.9300
C31 C32 1.377(3)
C31 C36 1.386(3)
C32 C33 1.385(4)
C32 H32 0.9300
C33 C34 1.366(4)
C33 H33 0.9300
C34 C35 1.372(4)
C34 H34 0.9300
C35 C36 1.385(4)
C35 H35 0.9300
C36 H36 0.9300
